data_2221252
loop_
_publ_author_name
'Fun, Hoong-Kun'
'Jebas, Samuel Robinson'
'Maity, Annada C.'
'Das, Nirmal K.'
'Goswami, Shyamaprasad'

_publ_section_title
;
 2-(Pyrene-1-yl)-1,3-dithiane
;
_journal_coeditor_code AT2745
_journal_issue 4
_journal_name_full 'Acta Crystallographica Section E'
_journal_page_first o891
_journal_paper_doi 10.1107/S1600536809010320
_journal_volume 65
_journal_year 2009
_chemical_formula_iupac 'C20 H16 S2'
_chemical_formula_moiety 'C20 H16 S2'
_chemical_formula_sum 'C20 H16 S2'
_chemical_formula_weight 320.45
_chemical_name_common 2-Pyrene-1-yl-[1,3]dithiane
_chemical_name_systematic
;
2-(Pyrene-1-yl)-1,3-dithiane
;
_space_group_IT_number 19
_symmetry_cell_setting orthorhombic
_symmetry_space_group_name_Hall 'P 2ac 2ab'
_symmetry_space_group_name_H-M 'P 21 21 21'
_atom_sites_solution_hydrogens geom
_atom_sites_solution_primary direct
_atom_sites_solution_secondary difmap
_audit_creation_method SHELXL-97
_cell_angle_alpha 90.00
_cell_angle_beta 90.00
_cell_angle_gamma 90.00
_cell_formula_units_Z 4
_cell_length_a 7.14240(10)
_cell_length_b 8.60160(10)
_cell_length_c 24.5049(2)
_cell_measurement_reflns_used 9340
_cell_measurement_temperature 100
_cell_measurement_theta_max 33.65
_cell_measurement_theta_min 2.51
_cell_volume 1505.48(3)
_computing_cell_refinement 'SAINT (Bruker, 2005)'
_computing_data_collection 'APEX2 (Bruker, 2005)'
_computing_data_reduction 'SAINT (Bruker, 2005)'
_computing_molecular_graphics 'SHELXTL (Sheldrick, 2008)'
_computing_publication_material
;
SHELXTL (Sheldrick, 2008) and PLATON (Spek, 2009)
;
_computing_structure_refinement 'SHELXTL (Sheldrick, 2008)'
_computing_structure_solution 'SHELXTL (Sheldrick, 2008)'
_diffrn_ambient_temperature 100
_diffrn_measured_fraction_theta_full 0.995
_diffrn_measured_fraction_theta_max 0.995
_diffrn_measurement_device_type 'Bruker SMART APEXII CCD area-detector'
_diffrn_measurement_method '\f and \w'
_diffrn_radiation_monochromator graphite
_diffrn_radiation_source 'fine-focus sealed tube'
_diffrn_radiation_type MoK\a
_diffrn_radiation_wavelength 0.71073
_diffrn_reflns_av_R_equivalents 0.0414
_diffrn_reflns_av_sigmaI/netI 0.0489
_diffrn_reflns_limit_h_max 11
_diffrn_reflns_limit_h_min -11
_diffrn_reflns_limit_k_max 13
_diffrn_reflns_limit_k_min -13
_diffrn_reflns_limit_l_max 39
_diffrn_reflns_limit_l_min -39
_diffrn_reflns_number 29712
_diffrn_reflns_theta_full 35.11
_diffrn_reflns_theta_max 35.11
_diffrn_reflns_theta_min 1.66
_diffrn_standards_number 0
_exptl_absorpt_coefficient_mu 0.346
_exptl_absorpt_correction_T_max 0.9616
_exptl_absorpt_correction_T_min 0.8851
_exptl_absorpt_correction_type multi-scan
_exptl_absorpt_process_details '(SADABS; Bruker, 2005)'
_exptl_crystal_colour colourless
_exptl_crystal_density_diffrn 1.414
_exptl_crystal_density_method 'not measured'
_exptl_crystal_description block
_exptl_crystal_F_000 672
_exptl_crystal_size_max 0.36
_exptl_crystal_size_mid 0.17
_exptl_crystal_size_min 0.11
_refine_diff_density_max 0.483
_refine_diff_density_min -0.273
_refine_ls_abs_structure_details 'Flack (1983), 2662 Friedel pairs'
_refine_ls_abs_structure_Flack 0.03(5)
_refine_ls_extinction_method none
_refine_ls_goodness_of_fit_ref 1.053
_refine_ls_hydrogen_treatment constr
_refine_ls_matrix_type full
_refine_ls_number_parameters 199
_refine_ls_number_reflns 6424
_refine_ls_number_restraints 0
_refine_ls_restrained_S_all 1.053
_refine_ls_R_factor_all 0.0508
_refine_ls_R_factor_gt 0.0400
_refine_ls_shift/su_max_lt 0.004
_refine_ls_shift/su_mean 0.000
_refine_ls_structure_factor_coef Fsqd
_refine_ls_weighting_details 'calc w=1/[\s^2^(Fo^2^)+(0.0461P)^2^+0.0807P] where P=(Fo^2^+2Fc^2^)/3'
_refine_ls_weighting_scheme calc
_refine_ls_wR_factor_gt 0.0862
_refine_ls_wR_factor_ref 0.0918
_reflns_number_gt 5501
_reflns_number_total 6424
_reflns_threshold_expression I>2\s(I)
_cod_data_source_file at2745.cif
_cod_data_source_block I
_cod_database_code 2221252
_cod_database_fobs_code 2221252

loop_
_symmetry_equiv_pos_as_xyz
'x, y, z'
'-x+1/2, -y, z+1/2'
'-x, y+1/2, -z+1/2'
'x+1/2, -y+1/2, -z'

loop_
_atom_site_type_symbol
_atom_site_label
_atom_site_fract_x
_atom_site_fract_y
_atom_site_fract_z
_atom_site_U_iso_or_equiv
_atom_site_adp_type
_atom_site_calc_flag
_atom_site_refinement_flags
_atom_site_occupancy
_atom_site_disorder_assembly
_atom_site_disorder_group
S S1 0.38288(5) 0.10233(4) 0.977454(13) 0.01668(8) Uani d . 1 . .
S S2 0.68513(5) -0.07534(4) 1.037145(12) 0.01665(8) Uani d . 1 . .
C C1 0.6709(2) -0.12016(15) 0.77433(5) 0.0134(2) Uani d . 1 . .
C C2 0.73272(19) -0.07300(16) 0.82744(5) 0.0131(2) Uani d . 1 . .
C C3 0.9112(2) -0.00108(16) 0.83308(5) 0.0140(2) Uani d . 1 . .
C C4 1.0265(2) 0.01927(17) 0.78565(6) 0.0173(3) Uani d . 1 . .
H H4A 1.1443 0.0640 0.7894 0.021 Uiso calc R 1 . .
C C5 0.9675(2) -0.02513(17) 0.73559(6) 0.0177(3) Uani d . 1 . .
H H5A 1.0456 -0.0107 0.7057 0.021 Uiso calc R 1 . .
C C6 0.7869(2) -0.09392(16) 0.72787(5) 0.0156(3) Uani d . 1 . .
C C7 0.7187(2) -0.13545(17) 0.67611(5) 0.0180(3) Uani d . 1 . .
H H7A 0.7932 -0.1193 0.6455 0.022 Uiso calc R 1 . .
C C8 0.5425(2) -0.19998(17) 0.66994(6) 0.0190(3) Uani d . 1 . .
H H8A 0.4998 -0.2264 0.6353 0.023 Uiso calc R 1 . .
C C9 0.4287(2) -0.22556(16) 0.71502(5) 0.0180(3) Uani d . 1 . .
H H9A 0.3102 -0.2682 0.7103 0.022 Uiso calc R 1 . .
C C10 0.4912(2) -0.18750(16) 0.76761(5) 0.0145(2) Uani d . 1 . .
C C11 0.3773(2) -0.21097(16) 0.81490(5) 0.0162(3) Uani d . 1 . .
H H11A 0.2612 -0.2588 0.8110 0.019 Uiso calc R 1 . .
C C12 0.4341(2) -0.16537(17) 0.86520(5) 0.0155(3) Uani d . 1 . .
H H12A 0.3555 -0.1810 0.8950 0.019 Uiso calc R 1 . .
C C13 0.61341(19) -0.09331(15) 0.87345(5) 0.0129(2) Uani d . 1 . .
C C14 0.6739(2) -0.03780(15) 0.92506(5) 0.0139(2) Uani d . 1 . .
C C15 0.8468(2) 0.03716(16) 0.92932(5) 0.0159(3) Uani d . 1 . .
H H15A 0.8838 0.0771 0.9629 0.019 Uiso calc R 1 . .
C C16 0.9649(2) 0.05354(16) 0.88468(5) 0.0164(3) Uani d . 1 . .
H H16A 1.0808 0.1012 0.8890 0.020 Uiso calc R 1 . .
C C17 0.54924(19) -0.05773(15) 0.97455(5) 0.0142(2) Uani d . 1 . .
H H17A 0.4780 -0.1542 0.9698 0.017 Uiso calc R 1 . .
C C18 0.2364(2) 0.03068(18) 1.03263(5) 0.0201(3) Uani d . 1 . .
H H18A 0.1366 0.1049 1.0391 0.024 Uiso calc R 1 . .
H H18B 0.1791 -0.0663 1.0213 0.024 Uiso calc R 1 . .
C C19 0.3411(2) 0.00340(18) 1.08623(5) 0.0184(3) Uani d . 1 . .
H H19A 0.3993 0.1001 1.0975 0.022 Uiso calc R 1 . .
H H19B 0.2516 -0.0259 1.1142 0.022 Uiso calc R 1 . .
C C20 0.4911(2) -0.12196(17) 1.08241(5) 0.0174(3) Uani d . 1 . .
H H20A 0.4331 -0.2175 1.0699 0.021 Uiso calc R 1 . .
H H20B 0.5404 -0.1410 1.1187 0.021 Uiso calc R 1 . .

loop_
_atom_site_aniso_label
_atom_site_aniso_U_11
_atom_site_aniso_U_22
_atom_site_aniso_U_33
_atom_site_aniso_U_12
_atom_site_aniso_U_13
_atom_site_aniso_U_23
S1 0.01679(16) 0.01854(16) 0.01470(14) 0.00372(13) -0.00236(11) 0.00034(12)
S2 0.01684(15) 0.02099(17) 0.01214(13) 0.00328(14) -0.00233(11) 0.00104(12)
C1 0.0165(6) 0.0116(5) 0.0120(5) 0.0012(5) -0.0008(4) -0.0008(4)
C2 0.0142(6) 0.0121(6) 0.0131(5) 0.0004(5) -0.0012(4) 0.0010(4)
C3 0.0131(6) 0.0128(6) 0.0160(5) 0.0010(5) -0.0021(5) 0.0015(4)
C4 0.0148(7) 0.0169(6) 0.0203(6) 0.0002(5) 0.0011(5) 0.0020(5)
C5 0.0171(7) 0.0185(7) 0.0177(6) 0.0019(5) 0.0038(5) 0.0024(5)
C6 0.0174(6) 0.0145(6) 0.0148(5) 0.0021(5) 0.0004(4) 0.0012(5)
C7 0.0236(7) 0.0177(7) 0.0128(6) 0.0025(5) 0.0003(5) 0.0001(5)
C8 0.0256(7) 0.0182(7) 0.0133(6) 0.0021(6) -0.0034(5) -0.0019(5)
C9 0.0216(7) 0.0158(6) 0.0166(6) -0.0008(5) -0.0035(5) -0.0020(5)
C10 0.0178(6) 0.0124(6) 0.0134(5) 0.0001(5) -0.0017(5) -0.0019(4)
C11 0.0159(6) 0.0169(6) 0.0159(6) -0.0033(5) -0.0015(5) -0.0010(5)
C12 0.0159(6) 0.0164(6) 0.0141(5) -0.0028(5) 0.0002(5) 0.0007(5)
C13 0.0153(6) 0.0103(5) 0.0130(5) 0.0004(5) -0.0015(4) 0.0001(4)
C14 0.0151(6) 0.0133(6) 0.0133(5) 0.0012(5) -0.0021(5) 0.0003(4)
C15 0.0181(7) 0.0157(6) 0.0138(5) -0.0010(5) -0.0043(5) -0.0001(5)
C16 0.0147(6) 0.0160(6) 0.0186(6) -0.0016(5) -0.0027(5) 0.0016(5)
C17 0.0163(6) 0.0148(6) 0.0115(5) 0.0014(5) -0.0024(4) -0.0008(4)
C18 0.0154(6) 0.0269(7) 0.0179(6) 0.0021(6) -0.0001(5) -0.0018(5)
C19 0.0212(7) 0.0212(7) 0.0128(5) 0.0008(6) 0.0005(5) -0.0010(5)
C20 0.0207(7) 0.0179(7) 0.0136(5) -0.0005(6) 0.0001(5) 0.0018(5)

loop_
_atom_type_symbol
_atom_type_description
_atom_type_scat_dispersion_real
_atom_type_scat_dispersion_imag
_atom_type_scat_source
C C 0.0033 0.0016 'International Tables Vol C Tables 4.2.6.8 and 6.1.1.4'
H H 0.0000 0.0000 'International Tables Vol C Tables 4.2.6.8 and 6.1.1.4'
S S 0.1246 0.1234 'International Tables Vol C Tables 4.2.6.8 and 6.1.1.4'

loop_
_geom_angle_atom_site_label_1
_geom_angle_atom_site_label_2
_geom_angle_atom_site_label_3
_geom_angle_site_symmetry_1
_geom_angle_site_symmetry_3
_geom_angle
_geom_angle_publ_flag
C18 S1 C17 . . 98.54(7) ?
C20 S2 C17 . . 97.23(6) ?
C10 C1 C6 . . 119.86(11) ?
C10 C1 C2 . . 120.01(12) ?
C6 C1 C2 . . 120.09(12) ?
C3 C2 C13 . . 120.81(11) ?
C3 C2 C1 . . 119.16(12) ?
C13 C2 C1 . . 120.00(12) ?
C16 C3 C2 . . 118.55(12) ?
C16 C3 C4 . . 122.18(13) ?
C2 C3 C4 . . 119.21(12) ?
C5 C4 C3 . . 121.43(14) ?
C5 C4 H4A . . 119.3 ?
C3 C4 H4A . . 119.3 ?
C4 C5 C6 . . 121.17(13) ?
C4 C5 H5A . . 119.4 ?
C6 C5 H5A . . 119.4 ?
C7 C6 C1 . . 118.64(13) ?
C7 C6 C5 . . 122.46(12) ?
C1 C6 C5 . . 118.89(11) ?
C8 C7 C6 . . 121.05(13) ?
C8 C7 H7A . . 119.5 ?
C6 C7 H7A . . 119.5 ?
C7 C8 C9 . . 120.58(13) ?
C7 C8 H8A . . 119.7 ?
C9 C8 H8A . . 119.7 ?
C8 C9 C10 . . 120.51(14) ?
C8 C9 H9A . . 119.7 ?
C10 C9 H9A . . 119.7 ?
C9 C10 C1 . . 119.35(13) ?
C9 C10 C11 . . 122.04(13) ?
C1 C10 C11 . . 118.60(11) ?
C12 C11 C10 . . 121.71(13) ?
C12 C11 H11A . . 119.1 ?
C10 C11 H11A . . 119.1 ?
C11 C12 C13 . . 121.29(13) ?
C11 C12 H12A . . 119.4 ?
C13 C12 H12A . . 119.4 ?
C14 C13 C2 . . 118.82(12) ?
C14 C13 C12 . . 122.81(12) ?
C2 C13 C12 . . 118.34(11) ?
C15 C14 C13 . . 119.42(12) ?
C15 C14 C17 . . 120.80(11) ?
C13 C14 C17 . . 119.77(12) ?
C16 C15 C14 . . 121.66(12) ?
C16 C15 H15A . . 119.2 ?
C14 C15 H15A . . 119.2 ?
C15 C16 C3 . . 120.69(13) ?
C15 C16 H16A . . 119.7 ?
C3 C16 H16A . . 119.7 ?
C14 C17 S1 . . 109.24(9) ?
C14 C17 S2 . . 111.75(9) ?
S1 C17 S2 . . 112.20(7) ?
C14 C17 H17A . . 107.8 ?
S1 C17 H17A . . 107.8 ?
S2 C17 H17A . . 107.8 ?
C19 C18 S1 . . 114.16(10) ?
C19 C18 H18A . . 108.7 ?
S1 C18 H18A . . 108.7 ?
C19 C18 H18B . . 108.7 ?
S1 C18 H18B . . 108.7 ?
H18A C18 H18B . . 107.6 ?
C20 C19 C18 . . 113.57(11) ?
C20 C19 H19A . . 108.9 ?
C18 C19 H19A . . 108.9 ?
C20 C19 H19B . . 108.9 ?
C18 C19 H19B . . 108.9 ?
H19A C19 H19B . . 107.7 ?
C19 C20 S2 . . 114.65(10) ?
C19 C20 H20A . . 108.6 ?
S2 C20 H20A . . 108.6 ?
C19 C20 H20B . . 108.6 ?
S2 C20 H20B . . 108.6 ?
H20A C20 H20B . . 107.6 ?

loop_
_geom_bond_atom_site_label_1
_geom_bond_atom_site_label_2
_geom_bond_site_symmetry_2
_geom_bond_distance
_geom_bond_publ_flag
S1 C18 . 1.8173(15) ?
S1 C17 . 1.8200(14) ?
S2 C20 . 1.8200(15) ?
S2 C17 . 1.8214(13) ?
C1 C10 . 1.418(2) ?
C1 C6 . 1.4260(18) ?
C1 C2 . 1.4328(17) ?
C2 C3 . 1.4239(19) ?
C2 C13 . 1.4242(17) ?
C3 C16 . 1.4024(18) ?
C3 C4 . 1.4349(19) ?
C4 C5 . 1.3521(19) ?
C4 H4A . 0.9300 ?
C5 C6 . 1.432(2) ?
C5 H5A . 0.9300 ?
C6 C7 . 1.4047(18) ?
C7 C8 . 1.384(2) ?
C7 H7A . 0.9300 ?
C8 C9 . 1.389(2) ?
C8 H8A . 0.9300 ?
C9 C10 . 1.4025(18) ?
C9 H9A . 0.9300 ?
C10 C11 . 1.4301(19) ?
C11 C12 . 1.3557(18) ?
C11 H11A . 0.9300 ?
C12 C13 . 1.4373(19) ?
C12 H12A . 0.9300 ?
C13 C14 . 1.4191(17) ?
C14 C15 . 1.397(2) ?
C14 C17 . 1.5144(18) ?
C15 C16 . 1.3884(19) ?
C15 H15A . 0.9300 ?
C16 H16A . 0.9300 ?
C17 H17A . 0.9800 ?
C18 C19 . 1.5298(19) ?
C18 H18A . 0.9700 ?
C18 H18B . 0.9700 ?
C19 C20 . 1.523(2) ?
C19 H19A . 0.9700 ?
C19 H19B . 0.9700 ?
C20 H20A . 0.9700 ?
C20 H20B . 0.9700 ?

loop_
_geom_hbond_atom_site_label_D
_geom_hbond_atom_site_label_H
_geom_hbond_atom_site_label_A
_geom_hbond_site_symmetry_A
_geom_hbond_distance_DH
_geom_hbond_distance_HA
_geom_hbond_distance_DA
_geom_hbond_angle_DHA
C15 H15A S2 . 0.93 2.65 3.0416(13) 106
C9 H9A Cg1 4_646 0.93 2.68 3.4196(15) 137
C4 H4A Cg2 4_756 0.93 2.98 3.8073(16) 149
C20 H20A Cg3 3_447 0.97 2.78 3.5339(15) 135

loop_
_geom_torsion_atom_site_label_1
_geom_torsion_atom_site_label_2
_geom_torsion_atom_site_label_3
_geom_torsion_atom_site_label_4
_geom_torsion_site_symmetry_1
_geom_torsion_site_symmetry_2
_geom_torsion_site_symmetry_3
_geom_torsion_site_symmetry_4
_geom_torsion
_geom_torsion_publ_flag
C10 C1 C2 C3 . . . . -178.01(12) ?
C6 C1 C2 C3 . . . . -0.47(19) ?
C10 C1 C2 C13 . . . . -0.20(19) ?
C6 C1 C2 C13 . . . . 177.34(12) ?
C13 C2 C3 C16 . . . . -1.84(19) ?
C1 C2 C3 C16 . . . . 175.95(13) ?
C13 C2 C3 C4 . . . . -179.16(13) ?
C1 C2 C3 C4 . . . . -1.37(19) ?
C16 C3 C4 C5 . . . . -175.68(14) ?
C2 C3 C4 C5 . . . . 1.5(2) ?
C3 C4 C5 C6 . . . . 0.2(2) ?
C10 C1 C6 C7 . . . . 0.25(19) ?
C2 C1 C6 C7 . . . . -177.30(13) ?
C10 C1 C6 C5 . . . . 179.72(13) ?
C2 C1 C6 C5 . . . . 2.17(19) ?
C4 C5 C6 C7 . . . . 177.38(14) ?
C4 C5 C6 C1 . . . . -2.1(2) ?
C1 C6 C7 C8 . . . . 0.3(2) ?
C5 C6 C7 C8 . . . . -179.18(13) ?
C6 C7 C8 C9 . . . . -0.2(2) ?
C7 C8 C9 C10 . . . . -0.5(2) ?
C8 C9 C10 C1 . . . . 1.0(2) ?
C8 C9 C10 C11 . . . . 179.45(13) ?
C6 C1 C10 C9 . . . . -0.88(19) ?
C2 C1 C10 C9 . . . . 176.67(13) ?
C6 C1 C10 C11 . . . . -179.38(13) ?
C2 C1 C10 C11 . . . . -1.83(19) ?
C9 C10 C11 C12 . . . . -175.99(14) ?
C1 C10 C11 C12 . . . . 2.5(2) ?
C10 C11 C12 C13 . . . . -1.0(2) ?
C3 C2 C13 C14 . . . . 1.21(19) ?
C1 C2 C13 C14 . . . . -176.56(12) ?
C3 C2 C13 C12 . . . . 179.43(12) ?
C1 C2 C13 C12 . . . . 1.66(19) ?
C11 C12 C13 C14 . . . . 177.07(13) ?
C11 C12 C13 C2 . . . . -1.1(2) ?
C2 C13 C14 C15 . . . . 0.97(19) ?
C12 C13 C14 C15 . . . . -177.17(13) ?
C2 C13 C14 C17 . . . . 179.86(12) ?
C12 C13 C14 C17 . . . . 1.7(2) ?
C13 C14 C15 C16 . . . . -2.6(2) ?
C17 C14 C15 C16 . . . . 178.56(12) ?
C14 C15 C16 C3 . . . . 1.9(2) ?
C2 C3 C16 C15 . . . . 0.3(2) ?
C4 C3 C16 C15 . . . . 177.52(13) ?
C15 C14 C17 S1 . . . . 93.99(13) ?
C13 C14 C17 S1 . . . . -84.88(13) ?
C15 C14 C17 S2 . . . . -30.77(16) ?
C13 C14 C17 S2 . . . . 150.36(10) ?
C18 S1 C17 C14 . . . . 171.69(9) ?
C18 S1 C17 S2 . . . . -63.82(9) ?
C20 S2 C17 C14 . . . . -172.85(9) ?
C20 S2 C17 S1 . . . . 64.05(8) ?
C17 S1 C18 C19 . . . . 59.16(12) ?
S1 C18 C19 C20 . . . . -63.42(15) ?
C18 C19 C20 S2 . . . . 65.04(15) ?
C17 S2 C20 C19 . . . . -61.20(11) ?

loop_
_cod_related_entry_id
_cod_related_entry_database
_cod_related_entry_code
1 ChemSpider 24742013
